data_7020200
loop_
_publ_author_name
'Choujaa, Hamid'
'Johnson, Andrew L.'
'Kociok-K\"ohn, Gabriele'
'Molloy, Kieran C.'

_publ_section_title
;
 The synthesis of W-O-W \m-oxo clusters by hydrolysis of tungsten
 aminoalkoxides and their structural characterisation.
;
_journal_issue 37
_journal_name_full 'Dalton transactions (Cambridge, England : 2003)'
_journal_page_first 11393
_journal_page_last 11401
_journal_paper_doi 10.1039/c2dt30966a
_journal_volume 41
_journal_year 2012
_chemical_formula_moiety 'C40 H96 N12 O14 W4'
_chemical_formula_sum 'C40 H96 N12 O14 W4'
_chemical_formula_weight 1704.69
_chemical_name_systematic
;
?
;
_space_group_IT_number 88
_symmetry_cell_setting tetragonal
_symmetry_space_group_name_Hall '-I 4ad'
_symmetry_space_group_name_H-M 'I 41/a :2'
_atom_sites_solution_hydrogens geom
_atom_sites_solution_primary direct
_atom_sites_solution_secondary difmap
_audit_creation_method SHELXL-97
_cell_angle_alpha 90.00
_cell_angle_beta 90.00
_cell_angle_gamma 90.00
_cell_formula_units_Z 4
_cell_length_a 24.9274(2)
_cell_length_b 24.9274(2)
_cell_length_c 9.68370(10)
_cell_measurement_reflns_used 55569
_cell_measurement_temperature 150(2)
_cell_measurement_theta_max 30.034
_cell_measurement_theta_min 2.910
_cell_volume 6017.21(9)
_computing_cell_refinement 'HKL Scalepack (Otwinski & Minor, 1997)'
_computing_data_collection 'Collect (Nonius BV, 1997-2000)'
_computing_data_reduction
;
DENZO-SCALEPACK Z. Otwinowski and W. Minor, "
Processing of X-ray Diffraction Data Collected in Oscillation Mode ",
Methods in Enzymology, Volume 276: Macromolecular Crystallography,
part A, p.307-326, 1997,C.W. Carter, Jr. & R. M. Sweet, Eds., Academic Press.
;
_computing_molecular_graphics 'ORTEP3 for Windows - Farrugia, L. J. J. Appl. Crystallogr. 1997, 30, 565'
_computing_publication_material
;
'WinGX publication routines, Farrugia,
L. J., J. Appl. Crystallogr., 1999, 32, 837-838
;
_computing_structure_refinement
;
SHELXL97 -Program for Crystal Structure Analysis (Release 97-2).
Sheldrick, G.M., Institut f\"ur Anorganische Chemie der Universit\"at,
Tammanstrasse 4, D-3400 G\"ottingen, Germany, 1998
;
_computing_structure_solution
;
SIR97- Altomare A., Burla M.C., Camalli M., Cascarano G.L., Giacovazzo C. ,
Guagliardi A., Moliterni A.G.G., Polidori G.,Spagna R.
(1999) J. Appl. Cryst. 32, 115-119
;
_diffrn_ambient_temperature 150(2)
_diffrn_measured_fraction_theta_full 0.993
_diffrn_measured_fraction_theta_max 0.993
_diffrn_measurement_device_type 'Nonius Kappa CCD'
_diffrn_measurement_method '323 1.7 degree images with \w scans'
_diffrn_radiation_monochromator graphite
_diffrn_radiation_source 'fine-focus sealed tube'
_diffrn_radiation_type MoK\a
_diffrn_radiation_wavelength 0.71073
_diffrn_reflns_av_R_equivalents 0.0569
_diffrn_reflns_av_sigmaI/netI 0.0193
_diffrn_reflns_limit_h_max 34
_diffrn_reflns_limit_h_min -35
_diffrn_reflns_limit_k_max 35
_diffrn_reflns_limit_k_min -35
_diffrn_reflns_limit_l_max 13
_diffrn_reflns_limit_l_min -13
_diffrn_reflns_number 71613
_diffrn_reflns_theta_full 30.03
_diffrn_reflns_theta_max 30.03
_diffrn_reflns_theta_min 5.40
_diffrn_standards_decay_% 0
_diffrn_standards_number 0
_exptl_absorpt_coefficient_mu 7.685
_exptl_absorpt_correction_T_max 0.6999
_exptl_absorpt_correction_T_min 0.2496
_exptl_absorpt_correction_type multi-scan
_exptl_absorpt_process_details
;
multi-scan from symmetry-related measurements
Sortav (Blessing 1995)
;
_exptl_crystal_colour colourless
_exptl_crystal_density_diffrn 1.882
_exptl_crystal_density_method 'not measured'
_exptl_crystal_description plate
_exptl_crystal_F_000 3312
_exptl_crystal_size_max 0.25
_exptl_crystal_size_mid 0.10
_exptl_crystal_size_min 0.05
_refine_diff_density_max 1.717
_refine_diff_density_min -1.326
_refine_diff_density_rms 0.128
_refine_ls_extinction_coef 0.00064(3)
_refine_ls_extinction_expression Fc^*^=kFc[1+0.001xFc^2^\l^3^/sin(2\q)]^-1/4^
_refine_ls_extinction_method SHELXL
_refine_ls_goodness_of_fit_ref 1.132
_refine_ls_hydrogen_treatment constr
_refine_ls_matrix_type full
_refine_ls_number_parameters 166
_refine_ls_number_reflns 4370
_refine_ls_number_restraints 0
_refine_ls_restrained_S_all 1.132
_refine_ls_R_factor_all 0.0284
_refine_ls_R_factor_gt 0.0248
_refine_ls_shift/su_max 0.001
_refine_ls_shift/su_mean 0.000
_refine_ls_structure_factor_coef Fsqd
_refine_ls_weighting_details 'calc w=1/[\s^2^(Fo^2^)+(0.0321P)^2^+14.8729P] where P=(Fo^2^+2Fc^2^)/3'
_refine_ls_weighting_scheme calc
_refine_ls_wR_factor_gt 0.0596
_refine_ls_wR_factor_ref 0.0613
_reflns_number_gt 3988
_reflns_number_total 4370
_reflns_threshold_expression >2sigma(I)
_cod_data_source_file c2dt30966a.txt
_cod_data_source_block shelxl7
_cod_original_sg_symbol_H-M 'I 41/a'
_cod_database_code 7020200

loop_
_symmetry_equiv_pos_as_xyz
'x, y, z'
'-y+3/4, x+1/4, z+1/4'
'-x, -y+1/2, z'
'y+1/4, -x+1/4, z+1/4'
'x+1/2, y+1/2, z+1/2'
'-y+5/4, x+3/4, z+3/4'
'-x+1/2, -y+1, z+1/2'
'y+3/4, -x+3/4, z+3/4'
'-x, -y, -z'
'y-3/4, -x-1/4, -z-1/4'
'x, y-1/2, -z'
'-y-1/4, x-1/4, -z-1/4'
'-x+1/2, -y+1/2, -z+1/2'
'y-1/4, -x+1/4, -z+1/4'
'x+1/2, y, -z+1/2'
'-y+1/4, x+1/4, -z+1/4'

loop_
_atom_site_label
_atom_site_type_symbol
_atom_site_fract_x
_atom_site_fract_y
_atom_site_fract_z
_atom_site_U_iso_or_equiv
_atom_site_adp_type
_atom_site_occupancy
_atom_site_symmetry_multiplicity
_atom_site_calc_flag
_atom_site_refinement_flags
W1 W 0.048107(4) 0.195231(4) 0.482470(11) 0.01927(6) Uani 1 1 d .
O1 O 0.11679(8) 0.16689(8) 0.5311(2) 0.0227(4) Uani 1 1 d .
O2 O 0.03261(9) 0.14981(9) 0.3549(2) 0.0279(4) Uani 1 1 d .
O3 O 0.0000 0.2500 0.4220(3) 0.0217(5) Uani 1 2 d S
O4 O 0.01102(8) 0.17320(8) 0.6276(2) 0.0217(4) Uani 1 1 d .
N1 N 0.10919(10) 0.24394(10) 0.3475(3) 0.0236(5) Uani 1 1 d .
N2 N 0.22456(11) 0.14312(11) 0.6807(3) 0.0310(6) Uani 1 1 d .
N3 N 0.24086(11) 0.14790(11) 0.3260(3) 0.0306(5) Uani 1 1 d .
C1 C 0.16885(11) 0.18169(12) 0.4846(3) 0.0223(5) Uani 1 1 d .
C2 C 0.16343(11) 0.23627(12) 0.4111(3) 0.0250(5) Uani 1 1 d .
H2A H 0.1700 0.2654 0.4785 0.030 Uiso 1 1 calc R
H2B H 0.1911 0.2389 0.3381 0.030 Uiso 1 1 calc R
C3 C 0.10740(14) 0.22392(15) 0.2032(3) 0.0333(7) Uani 1 1 d .
H3A H 0.0721 0.2316 0.1632 0.050 Uiso 1 1 calc R
H3B H 0.1137 0.1851 0.2025 0.050 Uiso 1 1 calc R
H3C H 0.1352 0.2418 0.1486 0.050 Uiso 1 1 calc R
C4 C 0.09847(13) 0.30264(12) 0.3407(3) 0.0299(6) Uani 1 1 d .
H4A H 0.1272 0.3203 0.2885 0.045 Uiso 1 1 calc R
H4B H 0.0972 0.3174 0.4344 0.045 Uiso 1 1 calc R
H4C H 0.0640 0.3089 0.2946 0.045 Uiso 1 1 calc R
C5 C 0.20668(12) 0.19118(12) 0.6075(3) 0.0278(6) Uani 1 1 d .
H5A H 0.2388 0.2106 0.5737 0.033 Uiso 1 1 calc R
H5B H 0.1883 0.2149 0.6744 0.033 Uiso 1 1 calc R
C6 C 0.18299(15) 0.12071(16) 0.7686(4) 0.0393(8) Uani 1 1 d .
H6A H 0.1720 0.1475 0.8369 0.059 Uiso 1 1 calc R
H6B H 0.1969 0.0889 0.8161 0.059 Uiso 1 1 calc R
H6C H 0.1520 0.1105 0.7119 0.059 Uiso 1 1 calc R
C7 C 0.27164(16) 0.15597(18) 0.7647(4) 0.0446(9) Uani 1 1 d .
H7A H 0.2618 0.1823 0.8354 0.067 Uiso 1 1 calc R
H7B H 0.2998 0.1709 0.7056 0.067 Uiso 1 1 calc R
H7C H 0.2849 0.1233 0.8094 0.067 Uiso 1 1 calc R
C8 C 0.18858(12) 0.13613(12) 0.3902(3) 0.0265(6) Uani 1 1 d .
H8A H 0.1916 0.1027 0.4450 0.032 Uiso 1 1 calc R
H8B H 0.1617 0.1299 0.3166 0.032 Uiso 1 1 calc R
C9 C 0.23916(15) 0.14598(17) 0.1763(4) 0.0419(8) Uani 1 1 d .
H9A H 0.2748 0.1540 0.1392 0.063 Uiso 1 1 calc R
H9B H 0.2134 0.1725 0.1423 0.063 Uiso 1 1 calc R
H9C H 0.2281 0.1101 0.1464 0.063 Uiso 1 1 calc R
C10 C 0.28192(17) 0.1104(2) 0.3751(5) 0.0634(14) Uani 1 1 d .
H10A H 0.2737 0.0743 0.3414 0.095 Uiso 1 1 calc R
H10B H 0.2824 0.1104 0.4763 0.095 Uiso 1 1 calc R
H10C H 0.3171 0.1216 0.3403 0.095 Uiso 1 1 calc R

loop_
_atom_site_aniso_label
_atom_site_aniso_U_11
_atom_site_aniso_U_22
_atom_site_aniso_U_33
_atom_site_aniso_U_23
_atom_site_aniso_U_13
_atom_site_aniso_U_12
W1 0.01821(7) 0.02046(7) 0.01912(8) -0.00119(3) -0.00009(3) 0.00123(3)
O1 0.0191(9) 0.0243(10) 0.0247(10) 0.0021(7) 0.0016(7) 0.0022(7)
O2 0.0284(10) 0.0280(10) 0.0272(10) -0.0050(8) -0.0034(8) 0.0033(8)
O3 0.0193(12) 0.0240(13) 0.0219(13) 0.000 0.000 0.0026(10)
O4 0.0206(9) 0.0211(9) 0.0233(9) -0.0008(7) -0.0003(7) -0.0008(7)
N1 0.0223(11) 0.0256(12) 0.0231(11) 0.0017(9) -0.0002(9) 0.0003(9)
N2 0.0273(13) 0.0309(13) 0.0348(14) 0.0031(11) -0.0088(11) 0.0029(10)
N3 0.0218(12) 0.0352(14) 0.0348(14) 0.0012(11) 0.0050(10) 0.0023(10)
C1 0.0170(12) 0.0230(13) 0.0270(13) -0.0011(10) -0.0006(10) 0.0003(10)
C2 0.0221(13) 0.0253(13) 0.0275(14) 0.0032(11) -0.0017(10) -0.0002(10)
C3 0.0330(16) 0.0451(19) 0.0218(14) -0.0004(13) -0.0007(12) 0.0010(14)
C4 0.0309(15) 0.0257(14) 0.0332(16) 0.0088(12) 0.0028(12) 0.0006(11)
C5 0.0252(13) 0.0263(14) 0.0319(15) -0.0003(11) -0.0081(11) -0.0012(11)
C6 0.0384(18) 0.0419(19) 0.0375(18) 0.0113(15) -0.0083(14) -0.0026(15)
C7 0.0325(18) 0.048(2) 0.053(2) 0.0069(17) -0.0194(16) -0.0022(16)
C8 0.0223(13) 0.0260(14) 0.0314(15) -0.0025(11) 0.0030(11) 0.0008(10)
C9 0.0348(17) 0.053(2) 0.0376(18) -0.0030(16) 0.0114(14) -0.0059(15)
C10 0.0324(19) 0.090(4) 0.068(3) 0.035(3) 0.0206(19) 0.025(2)

loop_
_atom_type_symbol
_atom_type_description
_atom_type_scat_dispersion_real
_atom_type_scat_dispersion_imag
_atom_type_scat_source
C C 0.0033 0.0016 'International Tables Vol C Tables 4.2.6.8 and 6.1.1.4'
H H 0.0000 0.0000 'International Tables Vol C Tables 4.2.6.8 and 6.1.1.4'
O O 0.0106 0.0060 'International Tables Vol C Tables 4.2.6.8 and 6.1.1.4'
N N 0.0061 0.0033 'International Tables Vol C Tables 4.2.6.8 and 6.1.1.4'
W W -0.8490 6.8722 'International Tables Vol C Tables 4.2.6.8 and 6.1.1.4'

loop_
_geom_angle_atom_site_label_1
_geom_angle_atom_site_label_2
_geom_angle_atom_site_label_3
_geom_angle
_geom_angle_site_symmetry_1
_geom_angle_site_symmetry_3
O2 W1 O4 104.41(10) . .
O2 W1 O3 96.29(10) . .
O4 W1 O3 97.90(9) . .
O2 W1 O1 97.76(9) . .
O4 W1 O1 99.05(9) . .
O3 W1 O1 154.51(6) . .
O2 W1 O4 170.53(9) . 16_556
O4 W1 O4 85.06(8) . 16_556
O3 W1 O4 82.11(7) . 16_556
O1 W1 O4 80.54(8) . 16_556
O2 W1 N1 94.96(10) . .
O4 W1 N1 160.45(9) . .
O3 W1 N1 82.34(7) . .
O1 W1 N1 75.36(9) . .
O4 W1 N1 75.58(8) 16_556 .
C1 O1 W1 130.03(17) . .
W1 O3 W1 144.29(16) 3 .
W1 O4 W1 139.66(11) . 14_556
C3 N1 C4 106.4(2) . .
C3 N1 C2 111.8(2) . .
C4 N1 C2 107.8(2) . .
C3 N1 W1 109.32(19) . .
C4 N1 W1 114.66(18) . .
C2 N1 W1 106.93(17) . .
C6 N2 C5 112.4(3) . .
C6 N2 C7 109.3(3) . .
C5 N2 C7 109.6(3) . .
C9 N3 C10 108.9(3) . .
C9 N3 C8 112.9(3) . .
C10 N3 C8 110.8(3) . .
O1 C1 C5 110.7(2) . .
O1 C1 C8 106.8(2) . .
C5 C1 C8 112.2(2) . .
O1 C1 C2 107.2(2) . .
C5 C1 C2 106.0(2) . .
C8 C1 C2 113.9(2) . .
N1 C2 C1 112.4(2) . .
N1 C2 H2A 109.1 . .
C1 C2 H2A 109.1 . .
N1 C2 H2B 109.1 . .
C1 C2 H2B 109.1 . .
H2A C2 H2B 107.8 . .
N1 C3 H3A 109.5 . .
N1 C3 H3B 109.5 . .
H3A C3 H3B 109.5 . .
N1 C3 H3C 109.5 . .
H3A C3 H3C 109.5 . .
H3B C3 H3C 109.5 . .
N1 C4 H4A 109.5 . .
N1 C4 H4B 109.5 . .
H4A C4 H4B 109.5 . .
N1 C4 H4C 109.5 . .
H4A C4 H4C 109.5 . .
H4B C4 H4C 109.5 . .
N2 C5 C1 115.9(2) . .
N2 C5 H5A 108.3 . .
C1 C5 H5A 108.3 . .
N2 C5 H5B 108.3 . .
C1 C5 H5B 108.3 . .
H5A C5 H5B 107.4 . .
N2 C6 H6A 109.5 . .
N2 C6 H6B 109.5 . .
H6A C6 H6B 109.5 . .
N2 C6 H6C 109.5 . .
H6A C6 H6C 109.5 . .
H6B C6 H6C 109.5 . .
N2 C7 H7A 109.5 . .
N2 C7 H7B 109.5 . .
H7A C7 H7B 109.5 . .
N2 C7 H7C 109.5 . .
H7A C7 H7C 109.5 . .
H7B C7 H7C 109.5 . .
N3 C8 C1 112.7(2) . .
N3 C8 H8A 109.0 . .
C1 C8 H8A 109.0 . .
N3 C8 H8B 109.0 . .
C1 C8 H8B 109.0 . .
H8A C8 H8B 107.8 . .
N3 C9 H9A 109.5 . .
N3 C9 H9B 109.5 . .
H9A C9 H9B 109.5 . .
N3 C9 H9C 109.5 . .
H9A C9 H9C 109.5 . .
H9B C9 H9C 109.5 . .
N3 C10 H10A 109.5 . .
N3 C10 H10B 109.5 . .
H10A C10 H10B 109.5 . .
N3 C10 H10C 109.5 . .
H10A C10 H10C 109.5 . .
H10B C10 H10C 109.5 . .

loop_
_geom_bond_atom_site_label_1
_geom_bond_atom_site_label_2
_geom_bond_distance
_geom_bond_site_symmetry_2
W1 O2 1.719(2) .
W1 O4 1.770(2) .
W1 O3 1.9091(9) .
W1 O1 1.911(2) .
W1 O4 2.2443(19) 16_556
W1 N1 2.345(2) .
O1 C1 1.422(3) .
O3 W1 1.9091(9) 3
O4 W1 2.2443(19) 14_556
N1 C3 1.485(4) .
N1 C4 1.489(4) .
N1 C2 1.498(4) .
N2 C6 1.453(5) .
N2 C5 1.462(4) .
N2 C7 1.464(4) .
N3 C9 1.451(5) .
N3 C10 1.465(5) .
N3 C8 1.473(4) .
C1 C5 1.537(4) .
C1 C8 1.539(4) .
C1 C2 1.541(4) .
C2 H2A 0.9900 .
C2 H2B 0.9900 .
C3 H3A 0.9800 .
C3 H3B 0.9800 .
C3 H3C 0.9800 .
C4 H4A 0.9800 .
C4 H4B 0.9800 .
C4 H4C 0.9800 .
C5 H5A 0.9900 .
C5 H5B 0.9900 .
C6 H6A 0.9800 .
C6 H6B 0.9800 .
C6 H6C 0.9800 .
C7 H7A 0.9800 .
C7 H7B 0.9800 .
C7 H7C 0.9800 .
C8 H8A 0.9900 .
C8 H8B 0.9900 .
C9 H9A 0.9800 .
C9 H9B 0.9800 .
C9 H9C 0.9800 .
C10 H10A 0.9800 .
C10 H10B 0.9800 .
C10 H10C 0.9800 .
